data_4062294
loop_
_publ_author_name
'Alberti, Davide'
'Goddard, Richard'
'Rufi\'nska, Anna'
'P\"orschke, Klaus-Richard'

_publ_section_title
;
 \p-Allyl Nickelate(II) and Palladate(II) Complexes
;
_journal_issue 20
_journal_name_full Organometallics
_journal_page_first 4025
_journal_page_last 4029
_journal_paper_doi 10.1021/om030448j
_journal_volume 22
_journal_year 2003
_chemical_formula_moiety 'C9 H15 Ni 1-, C12 H32 N4 Li 1+'
_chemical_formula_sum 'C21 H47 Li N4 Ni'
_chemical_formula_weight 421.28
_chemical_melting_point 323
_space_group_IT_number 14
_symmetry_cell_setting monoclinic
_symmetry_space_group_name_Hall '-P 2yn'
_symmetry_space_group_name_H-M 'P 1 21/n 1'
_cell_angle_alpha 90.00
_cell_angle_beta 110.033(1)
_cell_angle_gamma 90.00
_cell_formula_units_Z 4
_cell_length_a 19.0995(3)
_cell_length_b 13.0036(2)
_cell_length_c 10.9698(2)
_cell_measurement_temperature 100
_cell_volume 2559.64(7)
_diffrn_ambient_temperature 100
_exptl_crystal_density_diffrn 1.093
_cod_original_sg_symbol_H-M 'P 21/n'
_cod_database_code 4062294

loop_
_symmetry_equiv_pos_as_xyz
'x, y, z'
'-x+1/2, y+1/2, -z+1/2'
'-x, -y, -z'
'x-1/2, -y-1/2, z-1/2'

loop_
_atom_site_label
_atom_site_type_symbol
_atom_site_fract_x
_atom_site_fract_y
_atom_site_fract_z
_atom_site_U_iso_or_equiv
_atom_site_adp_type
_atom_site_occupancy
_atom_site_symmetry_multiplicity
_atom_site_calc_flag
_atom_site_refinement_flags
_atom_site_disorder_assembly
_atom_site_disorder_group
C1 C 0.0145(4) 0.5346(4) 0.3344(5) 0.0801(18) Uani 1 1 d . . .
H1A H 0.0430 0.4819 0.3931 0.096 Uiso 1 1 calc R . .
H1B H -0.0363 0.5417 0.3331 0.096 Uiso 1 1 calc R . .
C2 C 0.0261(3) 0.5448(4) 0.2153(5) 0.0693(14) Uani 1 1 d . . .
H2 H 0.0593 0.4963 0.1936 0.083 Uiso 1 1 calc R . .
C3 C 0.0020(3) 0.6311(4) 0.1393(4) 0.0578(11) Uani 1 1 d . . .
H3A H -0.0503 0.6489 0.1159 0.069 Uiso 1 1 calc R . .
H3B H 0.0222 0.6422 0.0703 0.069 Uiso 1 1 calc R . .
C4 C 0.1156(2) 0.6893(3) 0.5115(3) 0.0424(8) Uani 1 1 d . . .
H4A H 0.1240 0.7620 0.5305 0.051 Uiso 1 1 calc R . .
H4B H 0.0842 0.6626 0.5574 0.051 Uiso 1 1 calc R . .
C5 C 0.1865(3) 0.6335(4) 0.5487(4) 0.0526(10) Uani 1 1 d . . .
H5 H 0.1834 0.5625 0.5559 0.063 Uiso 1 1 calc R . .
C6 C 0.2539(3) 0.6708(4) 0.5733(4) 0.0624(13) Uani 1 1 d . . .
H6A H 0.2607 0.7412 0.5679 0.075 Uiso 1 1 calc R . .
H6B H 0.2947 0.6268 0.5962 0.075 Uiso 1 1 calc R . .
C7 C 0.1043(3) 0.7975(4) 0.2789(4) 0.0574(11) Uani 1 1 d . . .
H7A H 0.1526 0.8150 0.3417 0.069 Uiso 1 1 calc R . .
H7B H 0.1086 0.7947 0.1933 0.069 Uiso 1 1 calc R . .
C8 C 0.0511(3) 0.8687(4) 0.2818(5) 0.0693(14) Uani 1 1 d . . .
H8 H 0.0509 0.8877 0.3634 0.083 Uiso 1 1 calc R . .
C9 C -0.0014(5) 0.9143(6) 0.1769(6) 0.117(3) Uani 1 1 d . . .
H9A H -0.0035 0.8980 0.0932 0.141 Uiso 1 1 calc R . .
H9B H -0.0348 0.9615 0.1898 0.141 Uiso 1 1 calc R . .
C10 C 0.4241(3) 0.7100(7) 0.2344(5) 0.091(2) Uani 1 1 d . . .
H10A H 0.4393 0.7812 0.2520 0.110 Uiso 1 1 calc R . .
H10B H 0.4560 0.6698 0.3064 0.110 Uiso 1 1 calc R . .
C11 C 0.4388(3) 0.6820(14) 0.1296(6) 0.262(10) Uani 1 1 d . . .
H11A H 0.4607 0.6140 0.1483 0.314 Uiso 1 1 calc R . .
H11B H 0.4782 0.7274 0.1254 0.314 Uiso 1 1 calc R . .
C12 C 0.3312(3) 0.7938(5) 0.2994(5) 0.0864(19) Uani 1 1 d . . .
H12A H 0.2814 0.7895 0.3011 0.130 Uiso 1 1 calc R . .
H12B H 0.3358 0.8537 0.2516 0.130 Uiso 1 1 calc R . .
H12C H 0.3658 0.7983 0.3865 0.130 Uiso 1 1 calc R . .
C13 C 0.3416(4) 0.6115(6) 0.3122(5) 0.104(2) Uani 1 1 d . . .
H13A H 0.2914 0.6051 0.3113 0.156 Uiso 1 1 calc R . .
H13B H 0.3748 0.6192 0.4001 0.156 Uiso 1 1 calc R . .
H13C H 0.3549 0.5510 0.2750 0.156 Uiso 1 1 calc R . .
C14 C 0.3914(4) 0.5769(5) -0.0663(8) 0.107(3) Uani 1 1 d . . .
H14A H 0.3568 0.5773 -0.1537 0.161 Uiso 1 1 calc R . .
H14B H 0.3798 0.5210 -0.0193 0.161 Uiso 1 1 calc R . .
H14C H 0.4411 0.5688 -0.0674 0.161 Uiso 1 1 calc R . .
C15 C 0.3997(3) 0.7607(4) -0.0820(5) 0.0687(14) Uani 1 1 d . . .
H15A H 0.3623 0.7588 -0.1668 0.103 Uiso 1 1 calc R . .
H15B H 0.4480 0.7516 -0.0893 0.103 Uiso 1 1 calc R . .
H15C H 0.3978 0.8258 -0.0420 0.103 Uiso 1 1 calc R . .
C16 C 0.1365(2) 0.7516(5) -0.0844(5) 0.0698(14) Uani 1 1 d . . .
H16A H 0.1226 0.7466 -0.0074 0.084 Uiso 1 1 calc R . .
H16B H 0.0972 0.7885 -0.1500 0.084 Uiso 1 1 calc R . .
C17 C 0.1428(3) 0.6501(5) -0.1309(5) 0.0749(17) Uani 1 1 d . . .
H17A H 0.1553 0.6555 -0.2092 0.090 Uiso 1 1 calc R . .
H17B H 0.0948 0.6161 -0.1536 0.090 Uiso 1 1 calc R . .
C18 C 0.2000(4) 0.8998(4) 0.0251(5) 0.0753(16) Uani 1 1 d . . .
H18A H 0.2451 0.9392 0.0475 0.113 Uiso 1 1 calc R . .
H18B H 0.1924 0.8769 0.1029 0.113 Uiso 1 1 calc R . .
H18C H 0.1586 0.9418 -0.0243 0.113 Uiso 1 1 calc R . .
C19 C 0.2154(3) 0.8479(3) -0.1729(4) 0.0557(11) Uani 1 1 d . . .
H19A H 0.2615 0.8850 -0.1511 0.084 Uiso 1 1 calc R . .
H19B H 0.1748 0.8927 -0.2174 0.084 Uiso 1 1 calc R . .
H19C H 0.2162 0.7909 -0.2281 0.084 Uiso 1 1 calc R . .
C20 C 0.2152(4) 0.4978(5) -0.1081(7) 0.093(2) Uani 1 1 d . . .
H20A H 0.2310 0.5239 -0.1764 0.140 Uiso 1 1 calc R . .
H20B H 0.1703 0.4584 -0.1450 0.140 Uiso 1 1 calc R . .
H20C H 0.2535 0.4546 -0.0520 0.140 Uiso 1 1 calc R . .
C21 C 0.1773(4) 0.5450(5) 0.0693(5) 0.088(2) Uani 1 1 d . . .
H21A H 0.1668 0.6015 0.1167 0.132 Uiso 1 1 calc R . .
H21B H 0.2161 0.5033 0.1268 0.132 Uiso 1 1 calc R . .
H21C H 0.1332 0.5042 0.0326 0.132 Uiso 1 1 calc R . .
Li Li 0.2852(3) 0.6933(4) 0.0355(5) 0.0276(10) Uani 1 1 d . . .
N1 N 0.34745(17) 0.7017(3) 0.2366(3) 0.0496(8) Uani 1 1 d . . .
N2 N 0.38574(19) 0.6768(5) -0.0013(3) 0.0774(16) Uani 1 1 d . . .
N3 N 0.2057(2) 0.8093(2) -0.0533(3) 0.0445(8) Uani 1 1 d . . .
N4 N 0.2010(2) 0.5841(2) -0.0332(3) 0.0466(8) Uani 1 1 d . . .
Ni Ni 0.06923(2) 0.66619(4) 0.32241(4) 0.03703(17) Uani 1 1 d . . .

loop_
_atom_site_aniso_label
_atom_site_aniso_U_11
_atom_site_aniso_U_22
_atom_site_aniso_U_33
_atom_site_aniso_U_23
_atom_site_aniso_U_13
_atom_site_aniso_U_12
C1 0.126(5) 0.064(3) 0.066(3) -0.027(2) 0.053(3) -0.044(3)
C2 0.092(4) 0.064(3) 0.062(3) -0.035(2) 0.039(3) -0.033(3)
C3 0.049(2) 0.084(3) 0.038(2) -0.022(2) 0.0121(18) -0.024(2)
C4 0.045(2) 0.051(2) 0.0287(16) -0.0013(14) 0.0098(14) 0.0128(16)
C5 0.060(3) 0.062(2) 0.0350(18) 0.0054(17) 0.0158(18) 0.028(2)
C6 0.050(2) 0.092(4) 0.041(2) -0.001(2) 0.0108(18) 0.027(2)
C7 0.060(3) 0.075(3) 0.039(2) -0.001(2) 0.0187(19) -0.025(2)
C8 0.089(4) 0.066(3) 0.054(3) 0.003(2) 0.027(3) -0.025(3)
C9 0.148(7) 0.110(5) 0.067(4) 0.032(4) 0.002(4) -0.040(5)
C10 0.033(2) 0.183(7) 0.053(3) -0.032(4) 0.009(2) -0.004(3)
C11 0.024(2) 0.72(3) 0.036(3) -0.007(7) 0.006(2) -0.027(7)
C12 0.061(3) 0.134(5) 0.057(3) -0.055(3) 0.012(2) -0.015(3)
C13 0.098(5) 0.135(6) 0.053(3) 0.043(4) -0.007(3) 0.005(4)
C14 0.089(4) 0.107(5) 0.164(7) 0.067(5) 0.093(5) 0.057(4)
C15 0.044(2) 0.094(4) 0.080(3) -0.033(3) 0.037(2) -0.024(2)
C16 0.034(2) 0.099(4) 0.071(3) 0.024(3) 0.012(2) 0.018(2)
C17 0.047(2) 0.126(5) 0.049(3) -0.016(3) 0.013(2) -0.030(3)
C18 0.125(5) 0.062(3) 0.061(3) 0.020(2) 0.061(3) 0.033(3)
C19 0.084(3) 0.050(2) 0.044(2) 0.0151(17) 0.036(2) 0.022(2)
C20 0.128(5) 0.065(3) 0.104(5) -0.047(3) 0.062(4) -0.035(4)
C21 0.111(5) 0.102(4) 0.060(3) -0.012(3) 0.041(3) -0.069(4)
Li 0.031(3) 0.031(3) 0.023(2) 0.0011(19) 0.011(2) 0.000(2)
N1 0.0306(15) 0.085(2) 0.0308(15) -0.0056(15) 0.0078(12) 0.0021(15)
N2 0.0261(15) 0.177(5) 0.0298(16) 0.011(2) 0.0108(13) -0.005(2)
N3 0.0535(19) 0.0377(17) 0.0497(18) 0.0198(13) 0.0274(16) 0.0161(14)
N4 0.059(2) 0.0397(17) 0.0468(17) -0.0101(14) 0.0253(16) -0.0207(15)
Ni 0.0362(3) 0.0478(3) 0.0294(2) -0.00940(18) 0.01417(18) -0.0063(2)

loop_
_geom_bond_atom_site_label_1
_geom_bond_atom_site_label_2
_geom_bond_distance
_geom_bond_site_symmetry_2
_geom_bond_publ_flag
C1 C2 1.404(7) . y
C1 Ni 2.032(5) . y
C2 C3 1.380(8) . y
C2 Ni 1.972(4) . y
C3 Ni 2.031(4) . y
C4 C5 1.465(5) . y
C4 Ni 1.979(3) . y
C5 C6 1.314(7) . y
C7 C8 1.383(8) . y
C7 Ni 1.953(4) . y
C8 C9 1.376(9) . y
C10 C11 1.324(9) . y
C10 N1 1.476(6) . y
C11 N2 1.448(7) . y
C11 Li 2.759(8) . y
C12 N1 1.466(6) . y
C13 N1 1.463(7) . y
C14 N2 1.503(8) . y
C15 N2 1.485(7) . y
C16 C17 1.436(8) . y
C16 N3 1.456(6) . y
C17 N4 1.518(7) . y
C17 Li 2.766(7) . y
C18 N3 1.484(6) . y
C19 N3 1.474(5) . y
C20 N4 1.470(6) . y
C21 N4 1.441(5) . y
Li N4 2.083(6) . y
Li N2 2.104(6) . y
Li N1 2.120(6) . y
Li N3 2.126(6) . y
